data_7126586
loop_
_publ_author_name
'Liu, Siyuan'
'L\'egar\'e, Marc-Andr\'e'
'Hofmann, Alexander'
'Dellermann, Theresa'
'Braunschweig, Holger'

_publ_section_title
;
 Transition-metal-carbene-like intermolecular insertion of a borylene into
 C-H bonds.
;
_journal_issue 53
_journal_name_full 'Chemical communications (Cambridge, England)'
_journal_page_first 7277
_journal_page_last 7280
_journal_paper_doi 10.1039/d0cc03075a
_journal_volume 56
_journal_year 2020
_chemical_formula_moiety 'C49 H108 B4 N4 Si8 W2'
_chemical_formula_sum 'C49 H108 B4 N4 Si8 W2'
_chemical_formula_weight 1389.05
_space_group_crystal_system monoclinic
_space_group_IT_number 14
_space_group_name_Hall '-P 2yn'
_space_group_name_H-M_alt 'P 1 21/n 1'
_atom_sites_solution_hydrogens mixed
_atom_sites_solution_primary iterative
_atom_sites_solution_secondary difmap
_audit_creation_method SHELXL-2014/7
_audit_update_record
;
2020-04-25 deposited with the CCDC.	2020-05-20 downloaded from the CCDC.
;
_cell_angle_alpha 90
_cell_angle_beta 90.468(3)
_cell_angle_gamma 90
_cell_formula_units_Z 2
_cell_length_a 12.0424(6)
_cell_length_b 8.8836(5)
_cell_length_c 31.4360(15)
_cell_measurement_reflns_used 9745
_cell_measurement_temperature 100(2)
_cell_measurement_theta_max 26.81
_cell_measurement_theta_min 2.38
_cell_volume 3362.9(3)
_computing_cell_refinement 'Saint+ ver. V8.37A (Bruker AXS)'
_computing_data_collection 'APEX2 ver. 2014.9 (Bruker AXS)'
_computing_data_reduction 'Saint+ ver. V8.37A (Bruker AXS)'
_computing_molecular_graphics 'ShelXLe (Huebschle et all, 2011)'
_computing_publication_material 'SHELXL-2014/7 (Sheldrick, 2014)'
_computing_structure_refinement 'SHELXL-2014/7 (Sheldrick, 2014)'
_computing_structure_solution 'SHELXT (Sheldrick, 2014)'
_diffrn_ambient_temperature 100(2)
_diffrn_detector 'CCD area detector (Apex2)'
_diffrn_detector_area_resol_mean 8.333
_diffrn_measured_fraction_theta_full 1.000
_diffrn_measured_fraction_theta_max 1.000
_diffrn_measurement_device_type 'Bruker X8-APEX II'
_diffrn_measurement_method '\f and \w scans'
_diffrn_radiation_monochromator 'multi-layer mirror'
_diffrn_radiation_type MoK\a
_diffrn_radiation_wavelength 0.71073
_diffrn_reflns_av_R_equivalents 0.0956
_diffrn_reflns_av_unetI/netI 0.0335
_diffrn_reflns_Laue_measured_fraction_full 1.000
_diffrn_reflns_Laue_measured_fraction_max 1.000
_diffrn_reflns_limit_h_max 14
_diffrn_reflns_limit_h_min -14
_diffrn_reflns_limit_k_max 10
_diffrn_reflns_limit_k_min -10
_diffrn_reflns_limit_l_max 38
_diffrn_reflns_limit_l_min -38
_diffrn_reflns_number 118525
_diffrn_reflns_point_group_measured_fraction_full 1.000
_diffrn_reflns_point_group_measured_fraction_max 1.000
_diffrn_reflns_theta_full 26.000
_diffrn_reflns_theta_max 26.021
_diffrn_reflns_theta_min 1.296
_diffrn_source 'rotating-anode (Nonius FR-591)'
_exptl_absorpt_coefficient_mu 3.593
_exptl_absorpt_correction_T_max 0.6652
_exptl_absorpt_correction_T_min 0.5176
_exptl_absorpt_correction_type multi-scan
_exptl_absorpt_process_details 'SadAbs 2014/5 (Bruker AXS)'
_exptl_crystal_colour colourless
_exptl_crystal_density_diffrn 1.372
_exptl_crystal_description needle
_exptl_crystal_F_000 1420
_exptl_crystal_size_max 0.274
_exptl_crystal_size_mid 0.15
_exptl_crystal_size_min 0.097
_refine_diff_density_max 0.771
_refine_diff_density_min -1.005
_refine_diff_density_rms 0.087
_refine_ls_extinction_method none
_refine_ls_goodness_of_fit_ref 1.051
_refine_ls_hydrogen_treatment mixed
_refine_ls_matrix_type full
_refine_ls_number_parameters 354
_refine_ls_number_reflns 6624
_refine_ls_number_restraints 23
_refine_ls_restrained_S_all 1.050
_refine_ls_R_factor_all 0.0265
_refine_ls_R_factor_gt 0.0219
_refine_ls_shift/su_max 0.006
_refine_ls_shift/su_mean 0.000
_refine_ls_structure_factor_coef Fsqd
_refine_ls_weighting_details 'w=1/[\s^2^(Fo^2^)+(0.0068P)^2^+4.1199P] where P=(Fo^2^+2Fc^2^)/3'
_refine_ls_weighting_scheme calc
_refine_ls_wR_factor_gt 0.0465
_refine_ls_wR_factor_ref 0.0479
_reflns_Friedel_coverage 0.000
_reflns_number_gt 6014
_reflns_number_total 6624
_reflns_threshold_expression 'I > 2\s(I)'
_cod_data_source_file d0cc03075a2.cif
_cod_data_source_block AlHo009_a
_cod_depositor_comments 'Adding full bibliography for 7126585--7126586.cif.'
_cod_original_sg_symbol_H-M 'P 21/n'
_cod_database_code 7126586
_shelx_shelxl_version_number 2014/7
_shelx_space_group_comment
;
The symmetry employed for this shelxl refinement is uniquely defined
by the following loop, which should always be used as a source of
symmetry information in preference to the above space-group names.
They are only intended as comments.
;
_shelx_estimated_absorpt_t_min 0.439
_shelx_estimated_absorpt_t_max 0.722

loop_
_space_group_symop_operation_xyz
'x, y, z'
'-x+1/2, y+1/2, -z+1/2'
'-x, -y, -z'
'x-1/2, -y-1/2, z-1/2'

loop_
_atom_site_label
_atom_site_type_symbol
_atom_site_fract_x
_atom_site_fract_y
_atom_site_fract_z
_atom_site_U_iso_or_equiv
_atom_site_adp_type
_atom_site_occupancy
_atom_site_site_symmetry_order
_atom_site_calc_flag
_atom_site_refinement_flags_posn
_atom_site_refinement_flags_adp
_atom_site_refinement_flags_occupancy
_atom_site_disorder_assembly
_atom_site_disorder_group
W1 W 0.68706(2) 0.48115(2) 0.68713(2) 0.01206(4) Uani 1 1 d . . . . .
H2 H 0.680(3) 0.553(4) 0.7320(10) 0.035(9) Uiso 1 1 d . . . . .
H1 H 0.783(3) 0.409(4) 0.7144(10) 0.036(9) Uiso 1 1 d . . . . .
C1_1 C 0.5055(2) 0.4245(3) 0.69451(8) 0.0137(6) Uani 1 1 d . . . . .
C2_1 C 0.5661(2) 0.3403(3) 0.72670(9) 0.0158(6) Uani 1 1 d . . . . .
H2_1 H 0.5556 0.3504 0.7574 0.019 Uiso 1 1 calc R U . . .
C3_1 C 0.6372(2) 0.2360(3) 0.70731(9) 0.0172(6) Uani 1 1 d . . . . .
H3_1 H 0.6853 0.1638 0.7222 0.021 Uiso 1 1 calc R U . . .
C4_1 C 0.6268(2) 0.2515(3) 0.66272(9) 0.0169(6) Uani 1 1 d . . . . .
H4_1 H 0.6636 0.1892 0.6413 0.020 Uiso 1 1 calc R U . . .
C5_1 C 0.5457(2) 0.3643(3) 0.65456(8) 0.0137(6) Uani 1 1 d . . . . .
H5_1 H 0.5161 0.3904 0.6264 0.016 Uiso 1 1 calc R U . . .
C1_2 C 0.8184(2) 0.5409(3) 0.63921(8) 0.0149(6) Uani 1 1 d . . . . .
C2_2 C 0.7116(2) 0.5988(3) 0.62525(8) 0.0153(6) Uani 1 1 d . . . . .
H2_2 H 0.6744 0.5718 0.5985 0.018 Uiso 1 1 calc R U . . .
C3_2 C 0.6743(2) 0.7113(3) 0.65388(8) 0.0156(6) Uani 1 1 d . . . . .
H3_2 H 0.6069 0.7721 0.6507 0.019 Uiso 1 1 calc R U . . .
C4_2 C 0.7566(2) 0.7287(3) 0.68574(9) 0.0169(6) Uani 1 1 d . . . . .
H4_2 H 0.7548 0.8009 0.7093 0.020 Uiso 1 1 calc R U . . .
C5_2 C 0.8423(2) 0.6257(3) 0.67751(8) 0.0156(6) Uani 1 1 d . . . . .
H5_2 H 0.9109 0.6169 0.6943 0.019 Uiso 1 1 calc R U . . .
B1_3 B 0.4434(2) 0.5710(4) 0.70627(10) 0.0142(6) Uani 1 1 d . . . . .
H1_3 H 0.4558(19) 0.606(3) 0.7398(8) 0.003(6) Uiso 1 1 d . . . . .
N1_3 N 0.37357(18) 0.6633(2) 0.67995(7) 0.0146(5) Uani 1 1 d . . . . .
Si1_3 Si 0.29888(6) 0.59511(9) 0.63593(2) 0.01886(17) Uani 1 1 d . . . . .
Si2_3 Si 0.35570(7) 0.84849(9) 0.69874(3) 0.02241(18) Uani 1 1 d . . . . .
C1_3 C 0.2667(3) 0.3913(3) 0.64139(11) 0.0308(8) Uani 1 1 d . . . . .
H1A_3 H 0.2142 0.3622 0.6198 0.046 Uiso 1 1 calc R U . . .
H1B_3 H 0.2356 0.3727 0.6689 0.046 Uiso 1 1 calc R U . . .
H1C_3 H 0.3336 0.3337 0.6383 0.046 Uiso 1 1 calc R U . . .
C2_3 C 0.3762(3) 0.6306(4) 0.58528(9) 0.0310(8) Uani 1 1 d . . . . .
H2A_3 H 0.3373 0.5844 0.5619 0.047 Uiso 1 1 calc R U . . .
H2B_3 H 0.4495 0.5886 0.5876 0.047 Uiso 1 1 calc R U . . .
H2C_3 H 0.3815 0.7371 0.5805 0.047 Uiso 1 1 calc R U . . .
C3_3 C 0.1593(3) 0.6870(4) 0.63202(11) 0.0332(8) Uani 1 1 d . . . . .
H3A_3 H 0.1206 0.6500 0.6073 0.050 Uiso 1 1 calc R U . . .
H3B_3 H 0.1685 0.7940 0.6297 0.050 Uiso 1 1 calc R U . . .
H3C_3 H 0.1173 0.6642 0.6570 0.050 Uiso 1 1 calc R U . . .
C4_3 C 0.4688(3) 0.9082(4) 0.73571(11) 0.0334(8) Uani 1 1 d . . . . .
H4A_3 H 0.5394 0.8826 0.7237 0.050 Uiso 1 1 calc R U . . .
H4B_3 H 0.4604 0.8578 0.7625 0.050 Uiso 1 1 calc R U . . .
H4C_3 H 0.4649 1.0151 0.7400 0.050 Uiso 1 1 calc R U . . .
C5_3 C 0.2224(3) 0.8679(5) 0.72751(13) 0.0554(12) Uani 1 1 d . . . . .
H5A_3 H 0.1616 0.8545 0.7079 0.083 Uiso 1 1 calc R U . . .
H5B_3 H 0.2181 0.9662 0.7401 0.083 Uiso 1 1 calc R U . . .
H5C_3 H 0.2184 0.7929 0.7494 0.083 Uiso 1 1 calc R U . . .
C6_3 C 0.3632(4) 0.9807(4) 0.65261(13) 0.0487(11) Uani 1 1 d . . . . .
H6A_3 H 0.4339 0.9703 0.6390 0.073 Uiso 1 1 calc R U . . .
H6B_3 H 0.3546 1.0823 0.6625 0.073 Uiso 1 1 calc R U . . .
H6C_3 H 0.3050 0.9575 0.6326 0.073 Uiso 1 1 calc R U . . .
B1_4 B 0.8850(3) 0.3952(4) 0.62971(10) 0.0165(7) Uani 1 1 d . . . . .
H1_4 H 0.950(2) 0.375(3) 0.6543(8) 0.012(7) Uiso 1 1 d . . . . .
N1_4 N 0.87439(18) 0.2925(3) 0.59453(7) 0.0158(5) Uani 1 1 d . . . . .
Si1_4 Si 0.93052(7) 0.11138(9) 0.60299(2) 0.01975(17) Uani 1 1 d . . . . .
Si2_4 Si 0.81948(7) 0.34725(9) 0.54509(2) 0.01949(18) Uani 1 1 d . . . . .
C1_4 C 0.9475(3) 0.0694(4) 0.66060(10) 0.0376(9) Uani 1 1 d . . . . .
H1A_4 H 0.9644 -0.0354 0.6643 0.056 Uiso 1 1 calc R U . . .
H1B_4 H 0.8799 0.0929 0.6751 0.056 Uiso 1 1 calc R U . . .
H1C_4 H 1.0070 0.1291 0.6721 0.056 Uiso 1 1 calc R U . . .
C2_4 C 1.0687(3) 0.0920(4) 0.57711(10) 0.0318(8) Uani 1 1 d . . . . .
H2A_4 H 1.0621 0.1180 0.5476 0.048 Uiso 1 1 calc R U . . .
H2B_4 H 1.0940 -0.0101 0.5797 0.048 Uiso 1 1 calc R U . . .
H2C_4 H 1.1210 0.1582 0.5907 0.048 Uiso 1 1 calc R U . . .
C3_4 C 0.8328(3) -0.0346(4) 0.58207(11) 0.0369(8) Uani 1 1 d . . . . .
H3A_4 H 0.8327 -0.0323 0.5515 0.055 Uiso 1 1 calc R U . . .
H3B_4 H 0.7593 -0.0143 0.5922 0.055 Uiso 1 1 calc R U . . .
H3C_4 H 0.8562 -0.1322 0.5917 0.055 Uiso 1 1 calc R U . . .
C4_4 C 0.8752(3) 0.2311(4) 0.50054(9) 0.0298(8) Uani 1 1 d . . . . .
H4A_4 H 0.8470 0.2689 0.4740 0.045 Uiso 1 1 calc R U . . .
H4B_4 H 0.8523 0.1284 0.5041 0.045 Uiso 1 1 calc R U . . .
H4C_4 H 0.9548 0.2364 0.5007 0.045 Uiso 1 1 calc R U . . .
C5_4 C 0.6640(2) 0.3249(4) 0.54287(9) 0.0269(7) Uani 1 1 d . . . . .
H5A_4 H 0.6358 0.3695 0.5172 0.040 Uiso 1 1 calc R U . . .
H5B_4 H 0.6316 0.3741 0.5670 0.040 Uiso 1 1 calc R U . . .
H5C_4 H 0.6455 0.2199 0.5434 0.040 Uiso 1 1 calc R U . . .
C6_4 C 0.8614(3) 0.5446(4) 0.53297(10) 0.0308(8) Uani 1 1 d . . . . .
H6A_4 H 0.8476 0.5653 0.5034 0.046 Uiso 1 1 calc R U . . .
H6B_4 H 0.9390 0.5573 0.5392 0.046 Uiso 1 1 calc R U . . .
H6C_4 H 0.8190 0.6129 0.5501 0.046 Uiso 1 1 calc R U . . .
C1_5 C 0.6408(14) -0.1665(19) 0.4670(5) 0.067(5) Uani 0.5 1 d D . P A -1
H1A_5 H 0.6847 -0.2507 0.4762 0.100 Uiso 0.5 1 calc R U P A -1
H1B_5 H 0.5950 -0.1960 0.4433 0.100 Uiso 0.5 1 calc R U P A -1
H1C_5 H 0.6888 -0.0858 0.4586 0.100 Uiso 0.5 1 calc R U P A -1
C2_5 C 0.5684(6) -0.1148(8) 0.5028(2) 0.0399(15) Uani 0.5 1 d D U P A -1
H2A_5 H 0.6154 -0.0881 0.5268 0.048 Uiso 0.5 1 calc R U P A -1
H2B_5 H 0.5218 -0.1981 0.5115 0.048 Uiso 0.5 1 calc R U P A -1
C3_5 C 0.4943(8) 0.0191(11) 0.4920(3) 0.0409(14) Uani 0.5 1 d D U P A -1
H3A_5 H 0.5413 0.1032 0.4842 0.049 Uiso 0.5 1 calc R U P A -1
H3B_5 H 0.4494 -0.0066 0.4673 0.049 Uiso 0.5 1 calc R U P A -1
C4_5 C 0.4179(6) 0.0694(10) 0.5273(3) 0.0438(15) Uani 0.5 1 d D U P A -1
H4A_5 H 0.3637 -0.0091 0.5325 0.053 Uiso 0.5 1 calc R U P A -1
H4B_5 H 0.4611 0.0835 0.5531 0.053 Uiso 0.5 1 calc R U P A -1
C5_5 C 0.3579(15) 0.2134(16) 0.5168(6) 0.066(5) Uani 0.5 1 d D . P A -1
H5A_5 H 0.3107 0.2406 0.5400 0.099 Uiso 0.5 1 calc R U P A -1
H5B_5 H 0.4111 0.2921 0.5121 0.099 Uiso 0.5 1 calc R U P A -1
H5C_5 H 0.3138 0.1995 0.4915 0.099 Uiso 0.5 1 calc R U P A -1

loop_
_atom_site_aniso_label
_atom_site_aniso_U_11
_atom_site_aniso_U_22
_atom_site_aniso_U_33
_atom_site_aniso_U_23
_atom_site_aniso_U_13
_atom_site_aniso_U_12
W1 0.01163(6) 0.01186(6) 0.01268(6) 0.00023(4) -0.00002(4) -0.00072(4)
C1_1 0.0119(13) 0.0112(14) 0.0180(14) 0.0049(11) -0.0007(11) -0.0051(11)
C2_1 0.0140(14) 0.0156(15) 0.0178(14) 0.0054(11) 0.0021(11) -0.0029(11)
C3_1 0.0130(14) 0.0117(15) 0.0269(16) 0.0059(12) -0.0012(12) 0.0000(11)
C4_1 0.0139(14) 0.0128(15) 0.0239(15) -0.0025(11) 0.0011(11) -0.0024(11)
C5_1 0.0115(13) 0.0127(14) 0.0168(14) -0.0004(11) -0.0019(11) -0.0039(11)
C1_2 0.0141(14) 0.0161(15) 0.0146(13) 0.0016(11) 0.0028(11) -0.0056(11)
C2_2 0.0175(14) 0.0151(15) 0.0134(14) 0.0024(11) 0.0027(11) -0.0037(11)
C3_2 0.0154(14) 0.0118(14) 0.0197(15) 0.0047(11) 0.0042(11) -0.0001(11)
C4_2 0.0200(15) 0.0110(14) 0.0198(15) -0.0018(11) 0.0053(12) -0.0057(11)
C5_2 0.0122(14) 0.0174(15) 0.0173(14) -0.0026(11) 0.0023(11) -0.0071(11)
B1_3 0.0097(15) 0.0169(17) 0.0160(16) 0.0023(13) 0.0034(12) -0.0034(12)
N1_3 0.0132(12) 0.0151(12) 0.0156(12) 0.0019(9) 0.0013(9) 0.0005(9)
Si1_3 0.0177(4) 0.0190(4) 0.0198(4) 0.0017(3) -0.0049(3) 0.0017(3)
Si2_3 0.0212(4) 0.0165(4) 0.0295(5) -0.0037(3) -0.0002(3) 0.0053(3)
C1_3 0.0223(17) 0.0254(18) 0.044(2) -0.0038(15) -0.0127(14) -0.0044(14)
C2_3 0.0385(19) 0.037(2) 0.0177(16) 0.0043(14) -0.0053(14) 0.0056(16)
C3_3 0.0253(18) 0.032(2) 0.042(2) 0.0009(15) -0.0101(15) 0.0047(15)
C4_3 0.038(2) 0.0188(18) 0.044(2) -0.0079(15) -0.0028(16) -0.0001(15)
C5_3 0.034(2) 0.063(3) 0.069(3) -0.035(2) 0.0073(19) 0.009(2)
C6_3 0.070(3) 0.0200(19) 0.056(3) 0.0113(17) -0.016(2) 0.0033(18)
B1_4 0.0142(16) 0.0173(18) 0.0181(16) 0.0006(13) 0.0041(13) -0.0027(13)
N1_4 0.0181(12) 0.0165(13) 0.0129(12) -0.0019(9) 0.0017(9) -0.0021(10)
Si1_4 0.0247(4) 0.0158(4) 0.0188(4) -0.0025(3) 0.0011(3) 0.0004(3)
Si2_4 0.0251(4) 0.0199(4) 0.0134(4) -0.0018(3) 0.0027(3) -0.0003(3)
C1_4 0.058(2) 0.0265(19) 0.0281(18) 0.0044(15) -0.0002(16) 0.0132(17)
C2_4 0.0301(18) 0.0288(19) 0.0367(19) -0.0074(15) 0.0026(15) 0.0074(15)
C3_4 0.047(2) 0.0212(18) 0.043(2) -0.0003(15) -0.0002(17) -0.0110(16)
C4_4 0.043(2) 0.0299(19) 0.0169(16) -0.0026(13) 0.0049(14) 0.0027(15)
C5_4 0.0274(17) 0.0340(19) 0.0192(16) -0.0066(13) -0.0046(13) -0.0046(14)
C6_4 0.045(2) 0.0251(18) 0.0229(17) 0.0032(13) 0.0105(15) 0.0014(15)
C1_5 0.039(6) 0.073(11) 0.089(12) -0.009(8) 0.011(7) 0.002(7)
C2_5 0.031(3) 0.046(4) 0.043(3) 0.000(3) -0.006(3) -0.017(3)
C3_5 0.031(3) 0.046(4) 0.045(4) -0.003(3) -0.004(3) -0.017(2)
C4_5 0.034(3) 0.050(4) 0.048(4) -0.003(3) -0.001(3) -0.016(3)
C5_5 0.050(7) 0.060(9) 0.089(12) -0.015(8) 0.002(8) -0.015(6)

loop_
_atom_type_symbol
_atom_type_description
_atom_type_scat_dispersion_real
_atom_type_scat_dispersion_imag
_atom_type_scat_source
C C 0.0033 0.0016 'International Tables Vol C Tables 4.2.6.8 and 6.1.1.4'
H H 0.0000 0.0000 'International Tables Vol C Tables 4.2.6.8 and 6.1.1.4'
B B 0.0013 0.0007 'International Tables Vol C Tables 4.2.6.8 and 6.1.1.4'
N N 0.0061 0.0033 'International Tables Vol C Tables 4.2.6.8 and 6.1.1.4'
Si Si 0.0817 0.0704 'International Tables Vol C Tables 4.2.6.8 and 6.1.1.4'
W W -0.8490 6.8722 'International Tables Vol C Tables 4.2.6.8 and 6.1.1.4'

loop_
_exptl_crystal_face_index_h
_exptl_crystal_face_index_k
_exptl_crystal_face_index_l
_exptl_crystal_face_perp_dist
0.00 -1.00 -3.00 0.0110
-2.00 1.00 1.00 0.0910
-1.00 0.00 2.00 0.0870
-1.00 0.00 -2.00 0.0440
1.00 2.00 0.00 0.0260
2.00 0.00 1.00 0.0020

loop_
_geom_angle_atom_site_label_1
_geom_angle_atom_site_label_2
_geom_angle_atom_site_label_3
_geom_angle
_geom_angle_site_symmetry_1
_geom_angle_site_symmetry_3
_geom_angle_publ_flag
C2_2 W1 C5_1 85.65(10) . . ?
C2_2 W1 C1_2 37.70(10) . . ?
C5_1 W1 C1_2 109.82(9) . . ?
C2_2 W1 C1_1 109.24(9) . . ?
C5_1 W1 C1_1 37.69(9) . . ?
C1_2 W1 C1_1 143.69(9) . . ?
C2_2 W1 C5_2 60.51(10) . . ?
C5_1 W1 C5_2 145.04(9) . . ?
C1_2 W1 C5_2 37.11(9) . . ?
C1_1 W1 C5_2 158.58(10) . . ?
C2_2 W1 C2_1 144.87(10) . . ?
C5_1 W1 C2_1 60.69(10) . . ?
C1_2 W1 C2_1 160.35(10) . . ?
C1_1 W1 C2_1 37.16(9) . . ?
C5_2 W1 C2_1 154.15(10) . . ?
C2_2 W1 C4_1 99.71(10) . . ?
C5_1 W1 C4_1 36.54(10) . . ?
C1_2 W1 C4_1 101.95(10) . . ?
C1_1 W1 C4_1 62.14(10) . . ?
C5_2 W1 C4_1 135.25(10) . . ?
C2_1 W1 C4_1 59.75(10) . . ?
C2_2 W1 C3_2 36.49(9) . . ?
C5_1 W1 C3_2 99.03(10) . . ?
C1_2 W1 C3_2 62.11(10) . . ?
C1_1 W1 C3_2 100.58(9) . . ?
C5_2 W1 C3_2 59.55(10) . . ?
C2_1 W1 C3_2 133.68(10) . . ?
C4_1 W1 C3_2 128.18(10) . . ?
C2_2 W1 C3_1 134.94(10) . . ?
C5_1 W1 C3_1 59.83(10) . . ?
C1_2 W1 C3_1 125.50(10) . . ?
C1_1 W1 C3_1 61.02(9) . . ?
C5_2 W1 C3_1 140.05(10) . . ?
C2_1 W1 C3_1 35.19(9) . . ?
C4_1 W1 C3_1 35.42(10) . . ?
C3_2 W1 C3_1 158.56(10) . . ?
C2_2 W1 C4_2 59.75(10) . . ?
C5_1 W1 C4_2 134.06(10) . . ?
C1_2 W1 C4_2 61.07(10) . . ?
C1_1 W1 C4_2 123.73(10) . . ?
C5_2 W1 C4_2 35.17(9) . . ?
C2_1 W1 C4_2 138.35(10) . . ?
C4_1 W1 C4_2 159.35(10) . . ?
C3_2 W1 C4_2 35.30(9) . . ?
C3_1 W1 C4_2 164.47(10) . . ?
C2_2 W1 H2 127.5(12) . . ?
C5_1 W1 H2 124.0(12) . . ?
C1_2 W1 H2 123.7(12) . . ?
C1_1 W1 H2 86.4(12) . . ?
C5_2 W1 H2 86.6(12) . . ?
C2_1 W1 H2 72.0(12) . . ?
C4_1 W1 H2 130.5(12) . . ?
C3_2 W1 H2 92.5(12) . . ?
C3_1 W1 H2 96.9(12) . . ?
C4_2 W1 H2 69.8(12) . . ?
C2_2 W1 H1 124.4(12) . . ?
C5_1 W1 H1 128.0(12) . . ?
C1_2 W1 H1 86.7(11) . . ?
C1_1 W1 H1 124.3(12) . . ?
C5_2 W1 H1 72.7(12) . . ?
C2_1 W1 H1 87.1(12) . . ?
C4_1 W1 H1 92.8(12) . . ?
C3_2 W1 H1 131.0(12) . . ?
C3_1 W1 H1 70.3(12) . . ?
C4_2 W1 H1 97.5(12) . . ?
H2 W1 H1 73.6(16) . . ?
C2_1 C1_1 C5_1 104.1(2) . . ?
C2_1 C1_1 B1_3 120.6(2) . . ?
C5_1 C1_1 B1_3 133.0(2) . . ?
C2_1 C1_1 W1 72.78(14) . . ?
C5_1 C1_1 W1 70.32(14) . . ?
B1_3 C1_1 W1 107.88(17) . . ?
C3_1 C2_1 C1_1 110.1(2) . . ?
C3_1 C2_1 W1 74.50(15) . . ?
C1_1 C2_1 W1 70.05(14) . . ?
C3_1 C2_1 H2_1 124.9 . . ?
C1_1 C2_1 H2_1 124.9 . . ?
W1 C2_1 H2_1 124.9 . . ?
C2_1 C3_1 C4_1 108.5(2) . . ?
C2_1 C3_1 W1 70.31(15) . . ?
C4_1 C3_1 W1 70.23(15) . . ?
C2_1 C3_1 H3_1 125.8 . . ?
C4_1 C3_1 H3_1 125.8 . . ?
W1 C3_1 H3_1 125.8 . . ?
C3_1 C4_1 C5_1 107.6(2) . . ?
C3_1 C4_1 W1 74.35(16) . . ?
C5_1 C4_1 W1 69.45(15) . . ?
C3_1 C4_1 H4_1 126.1 . . ?
C5_1 C4_1 H4_1 126.1 . . ?
W1 C4_1 H4_1 126.1 . . ?
C4_1 C5_1 C1_1 109.7(2) . . ?
C4_1 C5_1 W1 74.00(15) . . ?
C1_1 C5_1 W1 71.99(14) . . ?
C4_1 C5_1 H5_1 125.0 . . ?
C1_1 C5_1 H5_1 125.0 . . ?
W1 C5_1 H5_1 125.0 . . ?
C5_2 C1_2 C2_2 103.7(2) . . ?
C5_2 C1_2 B1_4 119.6(2) . . ?
C2_2 C1_2 B1_4 134.1(2) . . ?
C5_2 C1_2 W1 72.71(15) . . ?
C2_2 C1_2 W1 70.15(14) . . ?
B1_4 C1_2 W1 107.36(18) . . ?
C3_2 C2_2 C1_2 110.0(2) . . ?
C3_2 C2_2 W1 74.46(15) . . ?
C1_2 C2_2 W1 72.15(15) . . ?
C3_2 C2_2 H2_2 124.9 . . ?
C1_2 C2_2 H2_2 124.9 . . ?
W1 C2_2 H2_2 124.9 . . ?
C4_2 C3_2 C2_2 107.6(2) . . ?
C4_2 C3_2 W1 74.41(15) . . ?
C2_2 C3_2 W1 69.04(15) . . ?
C4_2 C3_2 H3_2 126.1 . . ?
C2_2 C3_2 H3_2 126.1 . . ?
W1 C3_2 H3_2 126.1 . . ?
C5_2 C4_2 C3_2 108.1(2) . . ?
C5_2 C4_2 W1 69.94(15) . . ?
C3_2 C4_2 W1 70.29(15) . . ?
C5_2 C4_2 H4_2 126.0 . . ?
C3_2 C4_2 H4_2 126.0 . . ?
W1 C4_2 H4_2 126.0 . . ?
C4_2 C5_2 C1_2 110.6(2) . . ?
C4_2 C5_2 W1 74.88(15) . . ?
C1_2 C5_2 W1 70.18(14) . . ?
C4_2 C5_2 H5_2 124.7 . . ?
C1_2 C5_2 H5_2 124.7 . . ?
W1 C5_2 H5_2 124.7 . . ?
N1_3 B1_3 C1_1 128.7(3) . . ?
N1_3 B1_3 H1_3 117.5(13) . . ?
C1_1 B1_3 H1_3 113.7(13) . . ?
B1_3 N1_3 Si1_3 123.6(2) . . ?
B1_3 N1_3 Si2_3 114.42(19) . . ?
Si1_3 N1_3 Si2_3 121.63(13) . . ?
N1_3 Si1_3 C1_3 111.71(13) . . ?
N1_3 Si1_3 C3_3 110.85(13) . . ?
C1_3 Si1_3 C3_3 104.06(15) . . ?
N1_3 Si1_3 C2_3 110.88(13) . . ?
C1_3 Si1_3 C2_3 110.30(16) . . ?
C3_3 Si1_3 C2_3 108.81(15) . . ?
N1_3 Si2_3 C5_3 110.99(16) . . ?
N1_3 Si2_3 C4_3 112.64(13) . . ?
C5_3 Si2_3 C4_3 107.50(17) . . ?
N1_3 Si2_3 C6_3 108.66(15) . . ?
C5_3 Si2_3 C6_3 111.5(2) . . ?
C4_3 Si2_3 C6_3 105.41(17) . . ?
Si1_3 C1_3 H1A_3 109.5 . . ?
Si1_3 C1_3 H1B_3 109.5 . . ?
H1A_3 C1_3 H1B_3 109.5 . . ?
Si1_3 C1_3 H1C_3 109.5 . . ?
H1A_3 C1_3 H1C_3 109.5 . . ?
H1B_3 C1_3 H1C_3 109.5 . . ?
Si1_3 C2_3 H2A_3 109.5 . . ?
Si1_3 C2_3 H2B_3 109.5 . . ?
H2A_3 C2_3 H2B_3 109.5 . . ?
Si1_3 C2_3 H2C_3 109.5 . . ?
H2A_3 C2_3 H2C_3 109.5 . . ?
H2B_3 C2_3 H2C_3 109.5 . . ?
Si1_3 C3_3 H3A_3 109.5 . . ?
Si1_3 C3_3 H3B_3 109.5 . . ?
H3A_3 C3_3 H3B_3 109.5 . . ?
Si1_3 C3_3 H3C_3 109.5 . . ?
H3A_3 C3_3 H3C_3 109.5 . . ?
H3B_3 C3_3 H3C_3 109.5 . . ?
Si2_3 C4_3 H4A_3 109.5 . . ?
Si2_3 C4_3 H4B_3 109.5 . . ?
H4A_3 C4_3 H4B_3 109.5 . . ?
Si2_3 C4_3 H4C_3 109.5 . . ?
H4A_3 C4_3 H4C_3 109.5 . . ?
H4B_3 C4_3 H4C_3 109.5 . . ?
Si2_3 C5_3 H5A_3 109.5 . . ?
Si2_3 C5_3 H5B_3 109.5 . . ?
H5A_3 C5_3 H5B_3 109.5 . . ?
Si2_3 C5_3 H5C_3 109.5 . . ?
H5A_3 C5_3 H5C_3 109.5 . . ?
H5B_3 C5_3 H5C_3 109.5 . . ?
Si2_3 C6_3 H6A_3 109.5 . . ?
Si2_3 C6_3 H6B_3 109.5 . . ?
H6A_3 C6_3 H6B_3 109.5 . . ?
Si2_3 C6_3 H6C_3 109.5 . . ?
H6A_3 C6_3 H6C_3 109.5 . . ?
H6B_3 C6_3 H6C_3 109.5 . . ?
N1_4 B1_4 C1_2 129.3(3) . . ?
N1_4 B1_4 H1_4 119.5(14) . . ?
C1_2 B1_4 H1_4 111.2(14) . . ?
B1_4 N1_4 Si2_4 122.4(2) . . ?
B1_4 N1_4 Si1_4 115.52(19) . . ?
Si2_4 N1_4 Si1_4 121.88(13) . . ?
N1_4 Si1_4 C1_4 111.65(13) . . ?
N1_4 Si1_4 C2_4 111.11(14) . . ?
C1_4 Si1_4 C2_4 108.36(16) . . ?
N1_4 Si1_4 C3_4 109.91(14) . . ?
C1_4 Si1_4 C3_4 105.54(17) . . ?
C2_4 Si1_4 C3_4 110.12(16) . . ?
N1_4 Si2_4 C6_4 109.97(13) . . ?
N1_4 Si2_4 C4_4 112.10(13) . . ?
C6_4 Si2_4 C4_4 105.47(15) . . ?
N1_4 Si2_4 C5_4 111.79(12) . . ?
C6_4 Si2_4 C5_4 111.21(15) . . ?
C4_4 Si2_4 C5_4 106.07(15) . . ?
Si1_4 C1_4 H1A_4 109.5 . . ?
Si1_4 C1_4 H1B_4 109.5 . . ?
H1A_4 C1_4 H1B_4 109.5 . . ?
Si1_4 C1_4 H1C_4 109.5 . . ?
H1A_4 C1_4 H1C_4 109.5 . . ?
H1B_4 C1_4 H1C_4 109.5 . . ?
Si1_4 C2_4 H2A_4 109.5 . . ?
Si1_4 C2_4 H2B_4 109.5 . . ?
H2A_4 C2_4 H2B_4 109.5 . . ?
Si1_4 C2_4 H2C_4 109.5 . . ?
H2A_4 C2_4 H2C_4 109.5 . . ?
H2B_4 C2_4 H2C_4 109.5 . . ?
Si1_4 C3_4 H3A_4 109.5 . . ?
Si1_4 C3_4 H3B_4 109.5 . . ?
H3A_4 C3_4 H3B_4 109.5 . . ?
Si1_4 C3_4 H3C_4 109.5 . . ?
H3A_4 C3_4 H3C_4 109.5 . . ?
H3B_4 C3_4 H3C_4 109.5 . . ?
Si2_4 C4_4 H4A_4 109.5 . . ?
Si2_4 C4_4 H4B_4 109.5 . . ?
H4A_4 C4_4 H4B_4 109.5 . . ?
Si2_4 C4_4 H4C_4 109.5 . . ?
H4A_4 C4_4 H4C_4 109.5 . . ?
H4B_4 C4_4 H4C_4 109.5 . . ?
Si2_4 C5_4 H5A_4 109.5 . . ?
Si2_4 C5_4 H5B_4 109.5 . . ?
H5A_4 C5_4 H5B_4 109.5 . . ?
Si2_4 C5_4 H5C_4 109.5 . . ?
H5A_4 C5_4 H5C_4 109.5 . . ?
H5B_4 C5_4 H5C_4 109.5 . . ?
Si2_4 C6_4 H6A_4 109.5 . . ?
Si2_4 C6_4 H6B_4 109.5 . . ?
H6A_4 C6_4 H6B_4 109.5 . . ?
Si2_4 C6_4 H6C_4 109.5 . . ?
H6A_4 C6_4 H6C_4 109.5 . . ?
H6B_4 C6_4 H6C_4 109.5 . . ?
C2_5 C1_5 H1A_5 109.5 . . ?
C2_5 C1_5 H1B_5 109.5 . . ?
H1A_5 C1_5 H1B_5 109.5 . . ?
C2_5 C1_5 H1C_5 109.5 . . ?
H1A_5 C1_5 H1C_5 109.5 . . ?
H1B_5 C1_5 H1C_5 109.5 . . ?
C1_5 C2_5 C3_5 114.4(9) . . ?
C1_5 C2_5 H2A_5 108.6 . . ?
C3_5 C2_5 H2A_5 108.6 . . ?
C1_5 C2_5 H2B_5 108.6 . . ?
C3_5 C2_5 H2B_5 108.6 . . ?
H2A_5 C2_5 H2B_5 107.6 . . ?
C4_5 C3_5 C2_5 115.2(6) . . ?
C4_5 C3_5 H3A_5 108.5 . . ?
C2_5 C3_5 H3A_5 108.5 . . ?
C4_5 C3_5 H3B_5 108.5 . . ?
C2_5 C3_5 H3B_5 108.5 . . ?
H3A_5 C3_5 H3B_5 107.5 . . ?
C5_5 C4_5 C3_5 112.6(9) . . ?
C5_5 C4_5 H4A_5 109.1 . . ?
C3_5 C4_5 H4A_5 109.1 . . ?
C5_5 C4_5 H4B_5 109.1 . . ?
C3_5 C4_5 H4B_5 109.1 . . ?
H4A_5 C4_5 H4B_5 107.8 . . ?
C4_5 C5_5 H5A_5 109.5 . . ?
C4_5 C5_5 H5B_5 109.5 . . ?
H5A_5 C5_5 H5B_5 109.5 . . ?
C4_5 C5_5 H5C_5 109.5 . . ?
H5A_5 C5_5 H5C_5 109.5 . . ?
H5B_5 C5_5 H5C_5 109.5 . . ?

loop_
_geom_bond_atom_site_label_1
_geom_bond_atom_site_label_2
_geom_bond_distance
_geom_bond_site_symmetry_2
_geom_bond_publ_flag
W1 C2_2 2.230(3) . ?
W1 C5_1 2.235(3) . ?
W1 C1_2 2.257(3) . ?
W1 C1_1 2.258(3) . ?
W1 C5_2 2.291(3) . ?
W1 C2_1 2.294(3) . ?
W1 C4_1 2.295(3) . ?
W1 C3_2 2.301(3) . ?
W1 C3_1 2.348(3) . ?
W1 C4_2 2.354(3) . ?
W1 H2 1.55(3) . ?
W1 H1 1.57(3) . ?
C1_1 C2_1 1.451(4) . ?
C1_1 C5_1 1.452(4) . ?
C1_1 B1_3 1.547(4) . ?
C2_1 C3_1 1.404(4) . ?
C2_1 H2_1 0.9800 . ?
C3_1 C4_1 1.413(4) . ?
C3_1 H3_1 0.9800 . ?
C4_1 C5_1 1.421(4) . ?
C4_1 H4_1 0.9800 . ?
C5_1 H5_1 0.9800 . ?
C1_2 C5_2 1.447(4) . ?
C1_2 C2_2 1.450(4) . ?
C1_2 B1_4 1.553(4) . ?
C2_2 C3_2 1.420(4) . ?
C2_2 H2_2 0.9800 . ?
C3_2 C4_2 1.412(4) . ?
C3_2 H3_2 0.9800 . ?
C4_2 C5_2 1.405(4) . ?
C4_2 H4_2 0.9800 . ?
C5_2 H5_2 0.9800 . ?
B1_3 N1_3 1.433(4) . ?
B1_3 H1_3 1.11(2) . ?
N1_3 Si1_3 1.752(2) . ?
N1_3 Si2_3 1.762(2) . ?
Si1_3 C1_3 1.860(3) . ?
Si1_3 C3_3 1.871(3) . ?
Si1_3 C2_3 1.878(3) . ?
Si2_3 C5_3 1.857(4) . ?
Si2_3 C4_3 1.860(3) . ?
Si2_3 C6_3 1.869(4) . ?
C1_3 H1A_3 0.9600 . ?
C1_3 H1B_3 0.9600 . ?
C1_3 H1C_3 0.9600 . ?
C2_3 H2A_3 0.9600 . ?
C2_3 H2B_3 0.9600 . ?
C2_3 H2C_3 0.9600 . ?
C3_3 H3A_3 0.9600 . ?
C3_3 H3B_3 0.9600 . ?
C3_3 H3C_3 0.9600 . ?
C4_3 H4A_3 0.9600 . ?
C4_3 H4B_3 0.9600 . ?
C4_3 H4C_3 0.9600 . ?
C5_3 H5A_3 0.9600 . ?
C5_3 H5B_3 0.9600 . ?
C5_3 H5C_3 0.9600 . ?
C6_3 H6A_3 0.9600 . ?
C6_3 H6B_3 0.9600 . ?
C6_3 H6C_3 0.9600 . ?
B1_4 N1_4 1.439(4) . ?
B1_4 H1_4 1.11(3) . ?
N1_4 Si2_4 1.753(2) . ?
N1_4 Si1_4 1.764(2) . ?
Si1_4 C1_4 1.859(3) . ?
Si1_4 C2_4 1.866(3) . ?
Si1_4 C3_4 1.867(3) . ?
Si2_4 C6_4 1.865(3) . ?
Si2_4 C4_4 1.868(3) . ?
Si2_4 C5_4 1.883(3) . ?
C1_4 H1A_4 0.9600 . ?
C1_4 H1B_4 0.9600 . ?
C1_4 H1C_4 0.9600 . ?
C2_4 H2A_4 0.9600 . ?
C2_4 H2B_4 0.9600 . ?
C2_4 H2C_4 0.9600 . ?
C3_4 H3A_4 0.9600 . ?
C3_4 H3B_4 0.9600 . ?
C3_4 H3C_4 0.9600 . ?
C4_4 H4A_4 0.9600 . ?
C4_4 H4B_4 0.9600 . ?
C4_4 H4C_4 0.9600 . ?
C5_4 H5A_4 0.9600 . ?
C5_4 H5B_4 0.9600 . ?
C5_4 H5C_4 0.9600 . ?
C6_4 H6A_4 0.9600 . ?
C6_4 H6B_4 0.9600 . ?
C6_4 H6C_4 0.9600 . ?
C1_5 C2_5 1.502(13) . ?
C1_5 H1A_5 0.9600 . ?
C1_5 H1B_5 0.9600 . ?
C1_5 H1C_5 0.9600 . ?
C2_5 C3_5 1.523(10) . ?
C2_5 H2A_5 0.9700 . ?
C2_5 H2B_5 0.9700 . ?
C3_5 C4_5 1.514(11) . ?
C3_5 H3A_5 0.9700 . ?
C3_5 H3B_5 0.9700 . ?
C4_5 C5_5 1.504(12) . ?
C4_5 H4A_5 0.9700 . ?
C4_5 H4B_5 0.9700 . ?
C5_5 H5A_5 0.9600 . ?
C5_5 H5B_5 0.9600 . ?
C5_5 H5C_5 0.9600 . ?

loop_
_geom_torsion_atom_site_label_1
_geom_torsion_atom_site_label_2
_geom_torsion_atom_site_label_3
_geom_torsion_atom_site_label_4
_geom_torsion
_geom_torsion_site_symmetry_1
_geom_torsion_site_symmetry_2
_geom_torsion_site_symmetry_3
_geom_torsion_site_symmetry_4
_geom_torsion_publ_flag
C5_1 C1_1 C2_1 C3_1 -0.4(3) . . . . ?
B1_3 C1_1 C2_1 C3_1 -165.2(2) . . . . ?
W1 C1_1 C2_1 C3_1 -64.21(19) . . . . ?
C5_1 C1_1 C2_1 W1 63.81(16) . . . . ?
B1_3 C1_1 C2_1 W1 -101.0(2) . . . . ?
C1_1 C2_1 C3_1 C4_1 1.3(3) . . . . ?
W1 C2_1 C3_1 C4_1 -60.12(19) . . . . ?
C1_1 C2_1 C3_1 W1 61.44(18) . . . . ?
C2_1 C3_1 C4_1 C5_1 -1.7(3) . . . . ?
W1 C3_1 C4_1 C5_1 -61.87(18) . . . . ?
C2_1 C3_1 C4_1 W1 60.17(19) . . . . ?
C3_1 C4_1 C5_1 C1_1 1.5(3) . . . . ?
W1 C4_1 C5_1 C1_1 -63.61(18) . . . . ?
C3_1 C4_1 C5_1 W1 65.08(19) . . . . ?
C2_1 C1_1 C5_1 C4_1 -0.7(3) . . . . ?
B1_3 C1_1 C5_1 C4_1 161.3(3) . . . . ?
W1 C1_1 C5_1 C4_1 64.88(18) . . . . ?
C2_1 C1_1 C5_1 W1 -65.55(17) . . . . ?
B1_3 C1_1 C5_1 W1 96.4(3) . . . . ?
C5_2 C1_2 C2_2 C3_2 -0.2(3) . . . . ?
B1_4 C1_2 C2_2 C3_2 160.6(3) . . . . ?
W1 C1_2 C2_2 C3_2 65.37(19) . . . . ?
C5_2 C1_2 C2_2 W1 -65.59(17) . . . . ?
B1_4 C1_2 C2_2 W1 95.3(3) . . . . ?
C1_2 C2_2 C3_2 C4_2 1.0(3) . . . . ?
W1 C2_2 C3_2 C4_2 64.94(18) . . . . ?
C1_2 C2_2 C3_2 W1 -63.91(18) . . . . ?
C2_2 C3_2 C4_2 C5_2 -1.4(3) . . . . ?
W1 C3_2 C4_2 C5_2 59.99(19) . . . . ?
C2_2 C3_2 C4_2 W1 -61.43(18) . . . . ?
C3_2 C4_2 C5_2 C1_2 1.3(3) . . . . ?
W1 C4_2 C5_2 C1_2 61.55(19) . . . . ?
C3_2 C4_2 C5_2 W1 -60.21(19) . . . . ?
C2_2 C1_2 C5_2 C4_2 -0.7(3) . . . . ?
B1_4 C1_2 C5_2 C4_2 -165.0(2) . . . . ?
W1 C1_2 C5_2 C4_2 -64.46(19) . . . . ?
C2_2 C1_2 C5_2 W1 63.77(17) . . . . ?
B1_4 C1_2 C5_2 W1 -100.5(2) . . . . ?
C2_1 C1_1 B1_3 N1_3 -175.3(3) . . . . ?
C5_1 C1_1 B1_3 N1_3 25.0(5) . . . . ?
W1 C1_1 B1_3 N1_3 104.5(3) . . . . ?
C1_1 B1_3 N1_3 Si1_3 26.8(4) . . . . ?
C1_1 B1_3 N1_3 Si2_3 -160.1(2) . . . . ?
B1_3 N1_3 Si1_3 C1_3 26.4(3) . . . . ?
Si2_3 N1_3 Si1_3 C1_3 -146.28(16) . . . . ?
B1_3 N1_3 Si1_3 C3_3 142.0(2) . . . . ?
Si2_3 N1_3 Si1_3 C3_3 -30.7(2) . . . . ?
B1_3 N1_3 Si1_3 C2_3 -97.0(2) . . . . ?
Si2_3 N1_3 Si1_3 C2_3 90.24(18) . . . . ?
B1_3 N1_3 Si2_3 C5_3 -98.8(2) . . . . ?
Si1_3 N1_3 Si2_3 C5_3 74.6(2) . . . . ?
B1_3 N1_3 Si2_3 C4_3 21.8(2) . . . . ?
Si1_3 N1_3 Si2_3 C4_3 -164.83(16) . . . . ?
B1_3 N1_3 Si2_3 C6_3 138.2(2) . . . . ?
Si1_3 N1_3 Si2_3 C6_3 -48.4(2) . . . . ?
C5_2 C1_2 B1_4 N1_4 178.7(3) . . . . ?
C2_2 C1_2 B1_4 N1_4 20.2(5) . . . . ?
W1 C1_2 B1_4 N1_4 99.1(3) . . . . ?
C1_2 B1_4 N1_4 Si2_4 25.0(4) . . . . ?
C1_2 B1_4 N1_4 Si1_4 -159.9(2) . . . . ?
B1_4 N1_4 Si1_4 C1_4 19.8(3) . . . . ?
Si2_4 N1_4 Si1_4 C1_4 -165.04(17) . . . . ?
B1_4 N1_4 Si1_4 C2_4 -101.2(2) . . . . ?
Si2_4 N1_4 Si1_4 C2_4 73.87(19) . . . . ?
B1_4 N1_4 Si1_4 C3_4 136.6(2) . . . . ?
Si2_4 N1_4 Si1_4 C3_4 -48.3(2) . . . . ?
B1_4 N1_4 Si2_4 C6_4 35.6(3) . . . . ?
Si1_4 N1_4 Si2_4 C6_4 -139.17(16) . . . . ?
B1_4 N1_4 Si2_4 C4_4 152.6(2) . . . . ?
Si1_4 N1_4 Si2_4 C4_4 -22.2(2) . . . . ?
B1_4 N1_4 Si2_4 C5_4 -88.4(2) . . . . ?
Si1_4 N1_4 Si2_4 C5_4 96.78(17) . . . . ?
C1_5 C2_5 C3_5 C4_5 178.0(11) . . . . ?
C2_5 C3_5 C4_5 C5_5 172.6(11) . . . . ?
